data_2014462
loop_
_publ_author_name
'Yi-Hang Wen'
'Jian-Kai Cheng'
'Jian Zhang'
'Zhao-Ji Li'
'Yuan-Gen Yao'

_publ_section_title
;
 4,4'-Thiodipyridinium tetrachlorocopper(II)
;
_journal_issue 12
_journal_name_full 'Acta Crystallographica Section C'
_journal_page_first m618
_journal_page_last m619
_journal_paper_doi 10.1107/S0108270104026332
_journal_volume 60
_journal_year 2004
_chemical_formula_iupac '(C10 H10 N2 S) [Cu Cl4]'
_chemical_formula_moiety 'C10 H10 N2 S 2+, Cl4 Cu 2-'
_chemical_formula_sum 'C10 H10 Cl4 Cu N2 S'
_chemical_formula_weight 395.62
_chemical_name_systematic
;
4,4'-Thiodipyridinium tetrachlorocopper(II)
;
_space_group_IT_number 2
_symmetry_cell_setting triclinic
_symmetry_space_group_name_Hall '-P 1'
_symmetry_space_group_name_H-M 'P -1'
_atom_sites_solution_hydrogens geom
_atom_sites_solution_primary direct
_atom_sites_solution_secondary difmap
_audit_creation_method SHELXL-97
_cell_angle_alpha 92.594(3)
_cell_angle_beta 94.243(3)
_cell_angle_gamma 100.571(3)
_cell_formula_units_Z 2
_cell_length_a 8.2442(14)
_cell_length_b 9.4534(16)
_cell_length_c 9.5475(15)
_cell_measurement_reflns_used 1200
_cell_measurement_temperature 293(2)
_cell_measurement_theta_max 25.06
_cell_measurement_theta_min 2.14
_cell_volume 728.1(2)
_computing_cell_refinement 'SMART and SAINT (Siemens,1994)'
_computing_data_collection 'SMART (Siemens, 1996)'
_computing_data_reduction 'XPREP in SHELXTL (Siemens, 1994) and SAINT?'
_computing_molecular_graphics SHELXTL
_computing_publication_material SHELXTL
_computing_structure_refinement SHELXTL
_computing_structure_solution SHELXTL
_diffrn_ambient_temperature 293(2)
_diffrn_measured_fraction_theta_full 0.987
_diffrn_measured_fraction_theta_max 0.987
_diffrn_measurement_device_type 'Siemens SMART CCD area-detector'
_diffrn_measurement_method '\f and \w'
_diffrn_radiation_monochromator graphite
_diffrn_radiation_source 'fine-focus sealed tube'
_diffrn_radiation_type MoK\a
_diffrn_radiation_wavelength 0.71073
_diffrn_reflns_av_R_equivalents 0.0423
_diffrn_reflns_av_sigmaI/netI 0.0853
_diffrn_reflns_limit_h_max 9
_diffrn_reflns_limit_h_min -9
_diffrn_reflns_limit_k_max 6
_diffrn_reflns_limit_k_min -11
_diffrn_reflns_limit_l_max 11
_diffrn_reflns_limit_l_min -10
_diffrn_reflns_number 3836
_diffrn_reflns_theta_full 25.06
_diffrn_reflns_theta_max 25.06
_diffrn_reflns_theta_min 2.14
_diffrn_standards_decay_% 0
_diffrn_standards_number 0
_exptl_absorpt_coefficient_mu 2.358
_exptl_absorpt_correction_T_max 0.624
_exptl_absorpt_correction_T_min 0.425
_exptl_absorpt_correction_type multi-scan
_exptl_absorpt_process_details '(SADABS; Sheldrick, 1996)'
_exptl_crystal_colour blue
_exptl_crystal_density_diffrn 1.805
_exptl_crystal_density_method 'not measured'
_exptl_crystal_description prism
_exptl_crystal_F_000 394
_exptl_crystal_size_max .38
_exptl_crystal_size_mid .34
_exptl_crystal_size_min .20
_refine_diff_density_max 0.634
_refine_diff_density_min -0.598
_refine_ls_extinction_method none
_refine_ls_goodness_of_fit_ref 1.042
_refine_ls_hydrogen_treatment mixed
_refine_ls_matrix_type full
_refine_ls_number_parameters 169
_refine_ls_number_reflns 2598
_refine_ls_number_restraints 2
_refine_ls_restrained_S_all 1.042
_refine_ls_R_factor_gt 0.0737
_refine_ls_shift/su_max 0.000
_refine_ls_shift/su_mean 0.000
_refine_ls_structure_factor_coef Fsqd
_refine_ls_weighting_details 'calc w = 1/[\s^2^(Fo^2^)+(0.0678P)^2^+3.8146P] where P = (Fo^2^+2Fc^2^)/3'
_refine_ls_weighting_scheme calc
_refine_ls_wR_factor_gt 0.1483
_refine_ls_wR_factor_ref 0.1781
_reflns_number_gt 1667
_reflns_number_total 2598
_reflns_threshold_expression I>2\s(I)
_cod_data_source_file fa1093.cif
_cod_data_source_block I
_cod_database_code 2014462
_cod_database_fobs_code 2014462

loop_
_symmetry_equiv_pos_as_xyz
'x, y, z'
'-x, -y, -z'

loop_
_atom_site_label
_atom_site_fract_x
_atom_site_fract_y
_atom_site_fract_z
_atom_site_U_iso_or_equiv
_atom_site_adp_type
_atom_site_calc_flag
_atom_site_refinement_flags
_atom_site_occupancy
_atom_site_disorder_assembly
_atom_site_disorder_group
_atom_site_type_symbol
Cu 0.42591(13) 0.70731(12) 0.69051(11) 0.0387(4) Uani d . 1 . . Cu
Cl1 0.3877(3) 0.7173(3) 0.9190(2) 0.0592(8) Uani d . 1 . . Cl
Cl2 0.3229(4) 0.4735(3) 0.6477(3) 0.0671(8) Uani d . 1 . . Cl
Cl3 0.6520(3) 0.8836(2) 0.7100(2) 0.0443(6) Uani d . 1 . . Cl
Cl4 0.3133(3) 0.7773(2) 0.4852(2) 0.0462(6) Uani d . 1 . . Cl
S -0.0561(3) 0.1884(3) -0.0609(3) 0.0512(7) Uani d . 1 . . S
N1 0.2046(11) 0.4688(9) 0.3077(9) 0.057(2) Uani d D 1 . . N
H3A 0.260(11) 0.516(10) 0.381(7) 0.069 Uiso d D 1 . . H
N2 0.3326(12) 0.0960(9) -0.3359(10) 0.061(3) Uani d D 1 . . N
H8A 0.402(10) 0.088(12) -0.398(9) 0.073 Uiso d D 1 . . H
C1 0.0765(13) 0.3676(12) 0.3252(10) 0.052(3) Uani d . 1 . . C
H1A 0.0393 0.3558 0.4143 0.062 Uiso calc R 1 . . H
C2 -0.0020(11) 0.2801(11) 0.2143(10) 0.047(2) Uani d . 1 . . C
H2A -0.0928 0.2087 0.2268 0.056 Uiso calc R 1 . . H
C3 0.0551(11) 0.2989(10) 0.0832(9) 0.042(2) Uani d . 1 . . C
C4 0.1893(12) 0.4082(10) 0.0653(10) 0.048(2) Uani d . 1 . . C
H4A 0.2269 0.4252 -0.0230 0.057 Uiso calc R 1 . . H
C5 0.2632(13) 0.4893(11) 0.1830(11) 0.055(3) Uani d . 1 . . C
H5A 0.3562 0.5601 0.1754 0.067 Uiso calc R 1 . . H
C6 0.1830(14) 0.1075(11) -0.3930(11) 0.055(3) Uani d . 1 . . C
H6A 0.1596 0.0964 -0.4901 0.066 Uiso calc R 1 . . H
C7 0.0650(11) 0.1356(9) -0.3089(9) 0.046(2) Uani d . 1 . . C
H7A -0.0400 0.1429 -0.3475 0.055 Uiso calc R 1 . . H
C8 0.1043(10) 0.1532(8) -0.1649(9) 0.035(2) Uani d . 1 . . C
C9 0.2564(11) 0.1364(10) -0.1081(10) 0.047(2) Uani d . 1 . . C
H9A 0.2821 0.1436 -0.0112 0.056 Uiso calc R 1 . . H
C10 0.3699(12) 0.1086(10) -0.1991(12) 0.058(3) Uani d . 1 . . C
H10A 0.4749 0.0985 -0.1633 0.069 Uiso calc R 1 . . H

loop_
_atom_site_aniso_label
_atom_site_aniso_U_11
_atom_site_aniso_U_22
_atom_site_aniso_U_33
_atom_site_aniso_U_12
_atom_site_aniso_U_13
_atom_site_aniso_U_23
Cu 0.0370(6) 0.0417(6) 0.0354(6) 0.0023(5) 0.0027(5) 0.0036(5)
Cl1 0.0433(14) 0.093(2) 0.0347(13) -0.0056(13) 0.0050(10) 0.0040(12)
Cl2 0.090(2) 0.0406(14) 0.0609(17) -0.0050(13) -0.0150(15) 0.0050(12)
Cl3 0.0390(13) 0.0461(13) 0.0457(13) 0.0007(10) 0.0083(10) 0.0027(10)
Cl4 0.0523(14) 0.0446(13) 0.0414(13) 0.0109(11) -0.0044(10) 0.0043(10)
S 0.0331(13) 0.0705(17) 0.0453(14) 0.0022(12) 0.0040(10) -0.0182(12)
N1 0.061(6) 0.060(6) 0.048(6) 0.017(5) -0.016(5) -0.019(4)
N2 0.062(6) 0.050(5) 0.064(6) -0.007(5) 0.028(5) -0.023(4)
C1 0.052(6) 0.066(7) 0.040(6) 0.017(6) 0.007(5) 0.000(5)
C2 0.035(5) 0.056(6) 0.050(6) 0.011(5) 0.007(4) 0.003(5)
C3 0.042(5) 0.053(6) 0.034(5) 0.020(5) 0.000(4) -0.002(4)
C4 0.054(6) 0.041(5) 0.044(6) 0.000(5) 0.001(5) -0.005(4)
C5 0.053(6) 0.045(6) 0.059(7) -0.006(5) -0.004(5) -0.009(5)
C6 0.062(7) 0.060(7) 0.042(6) 0.007(6) 0.012(5) -0.009(5)
C7 0.040(5) 0.045(5) 0.047(6) -0.002(4) -0.009(4) -0.006(4)
C8 0.034(5) 0.031(4) 0.040(5) 0.001(4) 0.007(4) -0.003(4)
C9 0.042(6) 0.060(6) 0.041(5) 0.016(5) 0.005(4) -0.005(5)
C10 0.036(6) 0.051(6) 0.083(8) 0.009(5) -0.002(5) -0.022(6)

loop_
_atom_type_symbol
_atom_type_description
_atom_type_scat_dispersion_real
_atom_type_scat_dispersion_imag
_atom_type_scat_source
C C 0.0033 0.0016 'International Tables Vol C Tables 4.2.6.8 and 6.1.1.4'
H H 0.0000 0.0000 'International Tables Vol C Tables 4.2.6.8 and 6.1.1.4'
N N 0.0061 0.0033 'International Tables Vol C Tables 4.2.6.8 and 6.1.1.4'
S S 0.1246 0.1234 'International Tables Vol C Tables 4.2.6.8 and 6.1.1.4'
Cl Cl 0.1484 0.1585 'International Tables Vol C Tables 4.2.6.8 and 6.1.1.4'
Cu Cu 0.3201 1.2651 'International Tables Vol C Tables 4.2.6.8 and 6.1.1.4'

loop_
_geom_angle_atom_site_label_1
_geom_angle_atom_site_label_2
_geom_angle_atom_site_label_3
_geom_angle
_geom_angle_publ_flag
Cl2 Cu Cl1 96.91(11) yes
Cl2 Cu Cl3 147.18(12) yes
Cl1 Cu Cl3 94.84(9) yes
Cl2 Cu Cl4 95.44(10) yes
Cl1 Cu Cl4 138.68(11) yes
Cl3 Cu Cl4 95.67(9) yes
C3 S C8 102.8(4) yes
C1 N1 C5 122.0(8) no
C1 N1 H3A 119(7) no
C5 N1 H3A 119(7) no
C10 N2 C6 122.0(9) no
C10 N2 H8A 125(8) no
C6 N2 H8A 113(8) no
N1 C1 C2 120.6(9) no
N1 C1 H1A 119.7 no
C2 C1 H1A 119.7 no
C1 C2 C3 118.9(9) no
C1 C2 H2A 120.5 no
C3 C2 H2A 120.5 no
C2 C3 C4 120.0(8) no
C2 C3 S 117.8(7) no
C4 C3 S 122.1(7) no
C5 C4 C3 117.2(9) no
C5 C4 H4A 121.4 no
C3 C4 H4A 121.4 no
N1 C5 C4 121.2(9) no
N1 C5 H5A 119.4 no
C4 C5 H5A 119.4 no
N2 C6 C7 120.0(9) no
N2 C6 H6A 120.0 no
C7 C6 H6A 120.0 no
C6 C7 C8 118.6(9) no
C6 C7 H7A 120.7 no
C8 C7 H7A 120.7 no
C9 C8 C7 120.5(8) no
C9 C8 S 123.0(7) no
C7 C8 S 116.4(7) no
C8 C9 C10 117.7(9) no
C8 C9 H9A 121.2 no
C10 C9 H9A 121.2 no
N2 C10 C9 121.1(10) no
N2 C10 H10A 119.4 no
C9 C10 H10A 119.4 no

loop_
_geom_bond_atom_site_label_1
_geom_bond_atom_site_label_2
_geom_bond_site_symmetry_2
_geom_bond_distance
_geom_bond_publ_flag
Cu Cl2 . 2.226(3) yes
Cu Cl1 . 2.228(2) yes
Cu Cl3 . 2.251(2) yes
Cu Cl4 . 2.284(2) yes
S C3 . 1.776(9) yes
S C8 . 1.781(8) yes
N1 C1 . 1.315(13) no
N1 C5 . 1.327(13) no
N1 H3A . 0.86(8) no
N2 C10 . 1.315(13) no
N2 C6 . 1.336(14) no
N2 H8A . 0.86(9) no
C1 C2 . 1.359(13) no
C1 H1A . 0.9300 no
C2 C3 . 1.378(12) no
C2 H2A . 0.9300 no
C3 C4 . 1.395(12) no
C4 C5 . 1.368(12) no
C4 H4A . 0.9300 no
C5 H5A . 0.9300 no
C6 C7 . 1.361(13) no
C6 H6A . 0.9300 no
C7 C8 . 1.384(12) no
C7 H7A . 0.9300 no
C8 C9 . 1.369(12) no
C9 C10 . 1.375(13) no
C9 H9A . 0.9300 no
C10 H10A . 0.9300 no

loop_
_geom_hbond_atom_site_label_D
_geom_hbond_atom_site_label_H
_geom_hbond_atom_site_label_A
_geom_hbond_site_symmetry_A
_geom_hbond_distance_DH
_geom_hbond_distance_HA
_geom_hbond_distance_DA
_geom_hbond_angle_DHA
N2 H8A Cl4 2_665 0.86(9) 2.67(7) 3.388(9) 142
N1 H3A Cl4 . 0.86(8) 2.57(7) 3.248(8) 136
N1 H3A Cl2 . 0.86(8) 2.63(7) 3.316(9) 138
